data_1521198
loop_
_publ_author_name
'Idemoto, Y.'
'Izumi, F.'
'Huang, Q.'
'Matsuzawa, M.'
'Koura, N.'
'Santoro, A.'

_publ_section_title
;
 Effects of Sr substitution on the Tc and crystal structure of Tl2 (Ba1-x
 Srx)2 Ca2 Cu3 Oy
;
_journal_name_full
;
High Temperature Superconductor and Novel Inorganic Materials
;
_journal_page_first 129
_journal_page_last 132
_journal_volume 62
_journal_year 1999
_chemical_formula_sum 'Ba1.7 Ca2 Cu3 O9.728 Sr0.3 Tl1.778'
_chemical_name_systematic 'Tl1.778 (Ba0.85 Sr0.15)2 Ca2 Cu3 O9.728'
_space_group_IT_number 139
_symmetry_space_group_name_Hall '-I 4 2'
_symmetry_space_group_name_H-M 'I 4/m m m'
_cell_angle_alpha 90
_cell_angle_beta 90
_cell_angle_gamma 90
_cell_formula_units_Z 2
_cell_length_a 3.84897
_cell_length_b 3.84897
_cell_length_c 35.5352
_cell_volume 526.439
_citation_journal_id_ASTM NSSTFF
_cod_data_source_file Idemoto_NSSTFF_1999_559.cif
_cod_data_source_block Ba1.7Ca2Cu3O9.728Sr0.3Tl1.778
_cod_original_cell_volume 526.4387
_cod_database_code 1521198

loop_
_symmetry_equiv_pos_as_xyz
x,y,z
-y,x,z
-x,-y,z
y,-x,z
x,-y,-z
y,x,-z
-x,y,-z
-y,-x,-z
-x,-y,-z
y,-x,-z
x,y,-z
-y,x,-z
-x,y,z
-y,-x,z
x,-y,z
y,x,z
x+1/2,y+1/2,z+1/2
-y+1/2,x+1/2,z+1/2
-x+1/2,-y+1/2,z+1/2
y+1/2,-x+1/2,z+1/2
x+1/2,-y+1/2,-z+1/2
y+1/2,x+1/2,-z+1/2
-x+1/2,y+1/2,-z+1/2
-y+1/2,-x+1/2,-z+1/2
-x+1/2,-y+1/2,-z+1/2
y+1/2,-x+1/2,-z+1/2
x+1/2,y+1/2,-z+1/2
-y+1/2,x+1/2,-z+1/2
-x+1/2,y+1/2,z+1/2
-y+1/2,-x+1/2,z+1/2
x+1/2,-y+1/2,z+1/2
y+1/2,x+1/2,z+1/2

loop_
_atom_site_label
_atom_site_type_symbol
_atom_site_fract_x
_atom_site_fract_y
_atom_site_fract_z
_atom_site_occupancy
_atom_site_U_iso_or_equiv
Sr1 Sr+2 0 0 0.14489 0.15 0.0
O3 O-2 0.5 0.5 0.16425 1 0.0
O4 O-2 0.602 0.5 0.2757 0.216 0.0
Ca1 Ca+2 0 0 0.04589 1 0.0
Ba1 Ba+2 0 0 0.14489 0.85 0.0
Tl1 Tl+3 0.5 0.5 0.22021 0.889 0.0
O2 O-2 0.5 0 0.08835 1 0.0
Cu2 Cu+2 0.5 0.5 0.09001 1 0.0
O1 O-2 0.5 0 0 1 0.0
Cu1 Cu+2 0.5 0.5 0 1 0.0
